data_7124125
loop_
_publ_author_name
'Lama, Prem'
'Hazra, Arpan'
'Barbour, Len'

_publ_section_title
;
 Accordion and layer-sliding motion to produce anomalous thermal expansion
 behaviour in 2D-coordination polymers
;
_journal_name_full 'Chemical Communications'
_journal_paper_doi 10.1039/C9CC06634A
_journal_year 2019
_chemical_formula_sum 'C21 H18 N2 O4 Zn'
_chemical_formula_weight 427.74
_space_group_crystal_system orthorhombic
_space_group_IT_number 61
_space_group_name_Hall '-P 2ac 2ab'
_space_group_name_H-M_alt 'P b c a'
_symmetry_space_group_name_Hall '-P 2ac 2ab'
_symmetry_space_group_name_H-M 'P b c a'
_atom_sites_solution_hydrogens geom
_audit_creation_method SHELXL-2016/6
_audit_update_record
;
2019-08-14 deposited with the CCDC.    2019-09-09 downloaded from the CCDC.
;
_cell_angle_alpha 90
_cell_angle_beta 90
_cell_angle_gamma 90
_cell_formula_units_Z 8
_cell_length_a 11.7519(21)
_cell_length_b 16.2971(30)
_cell_length_c 19.6460(34)
_cell_measurement_reflns_used 9989
_cell_measurement_temperature 100(2)
_cell_measurement_theta_max 26.00
_cell_measurement_theta_min 2.37
_cell_volume 3762.6(12)
_computing_cell_refinement 'Bruker SAINT'
_computing_data_collection 'Bruker APEX2'
_computing_data_reduction 'Bruker SAINT'
_computing_molecular_graphics 'Bruker SHELXTL'
_computing_publication_material 'Bruker SHELXTL'
_computing_structure_refinement 'SHELXL-2016/6 (Sheldrick, 2016)'
_computing_structure_solution 'SHELXL-2016/6 (Sheldrick, 2016)'
_diffrn_ambient_temperature 100(2)
_diffrn_measured_fraction_theta_full 0.997
_diffrn_measured_fraction_theta_max 0.997
_diffrn_measurement_device_type 'Bruker APEX-II CCD'
_diffrn_measurement_method '\f and \w scans'
_diffrn_radiation_type MoK\a
_diffrn_radiation_wavelength 0.71073
_diffrn_reflns_av_R_equivalents 0.0425
_diffrn_reflns_av_unetI/netI 0.0164
_diffrn_reflns_Laue_measured_fraction_full 0.997
_diffrn_reflns_Laue_measured_fraction_max 0.997
_diffrn_reflns_limit_h_max 13
_diffrn_reflns_limit_h_min -13
_diffrn_reflns_limit_k_max 19
_diffrn_reflns_limit_k_min -19
_diffrn_reflns_limit_l_max 23
_diffrn_reflns_limit_l_min -23
_diffrn_reflns_number 50805
_diffrn_reflns_point_group_measured_fraction_full 0.997
_diffrn_reflns_point_group_measured_fraction_max 0.997
_diffrn_reflns_theta_full 24.998
_diffrn_reflns_theta_max 24.998
_diffrn_reflns_theta_min 2.073
_exptl_absorpt_coefficient_mu 1.336
_exptl_absorpt_correction_T_max 0.885
_exptl_absorpt_correction_T_min 0.465
_exptl_absorpt_correction_type multi-scan
_exptl_absorpt_process_details SADABS
_exptl_crystal_colour colorless
_exptl_crystal_density_diffrn 1.510
_exptl_crystal_description block
_exptl_crystal_F_000 1760
_exptl_crystal_size_max 0.676
_exptl_crystal_size_mid 0.162
_exptl_crystal_size_min 0.094
_refine_diff_density_max 0.696
_refine_diff_density_min -0.416
_refine_diff_density_rms 0.061
_refine_ls_extinction_method none
_refine_ls_goodness_of_fit_ref 1.079
_refine_ls_hydrogen_treatment constr
_refine_ls_matrix_type full
_refine_ls_number_parameters 253
_refine_ls_number_reflns 3306
_refine_ls_number_restraints 0
_refine_ls_restrained_S_all 1.079
_refine_ls_R_factor_all 0.0362
_refine_ls_R_factor_gt 0.0304
_refine_ls_shift/su_max 0.001
_refine_ls_shift/su_mean 0.000
_refine_ls_structure_factor_coef Fsqd
_refine_ls_weighting_details 'w=1/[\s^2^(Fo^2^)+(0.0310P)^2^+6.0267P] where P=(Fo^2^+2Fc^2^)/3'
_refine_ls_weighting_scheme calc
_refine_ls_wR_factor_gt 0.0748
_refine_ls_wR_factor_ref 0.0793
_reflns_Friedel_coverage 0.000
_reflns_number_gt 2945
_reflns_number_total 3306
_reflns_threshold_expression 'I > 2\s(I)'
_cod_data_source_file c9cc06634a3.cif
_cod_data_source_block 1_100K
_cod_original_cell_volume 3762.64(12)
_cod_database_code 7124125
_shelx_shelxl_version_number 2016/6
_shelx_space_group_comment
;
The symmetry employed for this shelxl refinement is uniquely defined
by the following loop, which should always be used as a source of
symmetry information in preference to the above space-group names.
They are only intended as comments.
;
_shelx_estimated_absorpt_t_min 0.465
_shelx_estimated_absorpt_t_max 0.885

loop_
_space_group_symop_operation_xyz
'x, y, z'
'-x+1/2, -y, z+1/2'
'x+1/2, -y+1/2, -z'
'-x, y+1/2, -z+1/2'
'-x, -y, -z'
'x-1/2, y, -z-1/2'
'-x-1/2, y-1/2, z'
'x, -y-1/2, z-1/2'

loop_
_atom_site_label
_atom_site_type_symbol
_atom_site_fract_x
_atom_site_fract_y
_atom_site_fract_z
_atom_site_U_iso_or_equiv
_atom_site_adp_type
_atom_site_occupancy
_atom_site_site_symmetry_order
_atom_site_calc_flag
_atom_site_refinement_flags_posn
_atom_site_refinement_flags_adp
Zn1 Zn 0.03272(2) 0.11018(2) 0.37230(2) 0.01721(10) Uani 1 1 d . .
O1 O -0.01585(15) 0.15555(10) 0.46223(9) 0.0250(4) Uani 1 1 d . .
O2 O 0.13290(16) 0.23086(10) 0.43276(9) 0.0268(4) Uani 1 1 d . .
O3 O 0.01278(16) 0.32417(11) 0.79014(9) 0.0278(4) Uani 1 1 d . .
O4 O 0.1093(2) 0.42855(13) 0.74635(11) 0.0446(5) Uani 1 1 d . .
N1 N 0.18219(17) 0.04805(12) 0.38992(10) 0.0197(4) Uani 1 1 d . .
N2 N 0.91274(17) 0.01778(12) 0.36608(10) 0.0189(4) Uani 1 1 d . .
C1 C 0.0601(2) 0.21038(14) 0.47450(12) 0.0218(5) Uani 1 1 d . .
C2 C 0.0600(2) 0.24819(14) 0.54431(12) 0.0201(5) Uani 1 1 d . .
C3 C 0.1478(2) 0.30111(15) 0.56289(13) 0.0231(5) Uani 1 1 d . .
H3 H 0.206379 0.313748 0.531233 0.028 Uiso 1 1 calc R U
C4 C 0.1499(2) 0.33530(16) 0.62743(13) 0.0260(6) Uani 1 1 d . .
H4 H 0.208407 0.372861 0.639400 0.031 Uiso 1 1 calc R U
C5 C 0.0670(2) 0.31489(15) 0.67455(13) 0.0244(5) Uani 1 1 d . .
C6 C -0.0194(2) 0.26095(15) 0.65687(13) 0.0238(5) Uani 1 1 d . .
H6 H -0.075374 0.245875 0.689443 0.029 Uiso 1 1 calc R U
C7 C -0.0238(2) 0.22903(15) 0.59130(13) 0.0228(5) Uani 1 1 d . .
H7 H -0.084643 0.193835 0.578631 0.027 Uiso 1 1 calc R U
C8 C 0.0655(2) 0.35875(18) 0.74211(14) 0.0306(6) Uani 1 1 d . .
C9 C 0.2809(2) 0.08825(15) 0.39536(13) 0.0245(5) Uani 1 1 d . .
H9 H 0.280113 0.146504 0.393767 0.029 Uiso 1 1 calc R U
C10 C 0.3838(2) 0.04877(15) 0.40317(14) 0.0252(5) Uani 1 1 d . .
H10 H 0.451831 0.079925 0.407178 0.030 Uiso 1 1 calc R U
C11 C 0.3885(2) -0.03546(15) 0.40520(12) 0.0210(5) Uani 1 1 d . .
C12 C 0.2864(2) -0.07764(15) 0.39875(14) 0.0266(6) Uani 1 1 d . .
H12 H 0.285268 -0.135915 0.399533 0.032 Uiso 1 1 calc R U
C13 C 0.1863(2) -0.03385(15) 0.39117(14) 0.0254(6) Uani 1 1 d . .
H13 H 0.117158 -0.063494 0.386623 0.031 Uiso 1 1 calc R U
C14 C 0.5004(2) -0.07944(15) 0.41229(13) 0.0230(5) Uani 1 1 d . .
H14A H 0.495038 -0.119434 0.450081 0.028 Uiso 1 1 calc R U
H14B H 0.560297 -0.039143 0.424119 0.028 Uiso 1 1 calc R U
C15 C 0.5350(2) -0.12461(16) 0.34721(14) 0.0249(6) Uani 1 1 d . .
H15A H 0.538018 -0.084996 0.309053 0.030 Uiso 1 1 calc R U
H15B H 0.476514 -0.166294 0.336208 0.030 Uiso 1 1 calc R U
C16 C 0.6511(2) -0.16689(15) 0.35427(15) 0.0268(6) Uani 1 1 d . .
H16A H 0.651350 -0.201463 0.395700 0.032 Uiso 1 1 calc R U
H16B H 0.663989 -0.203079 0.314528 0.032 Uiso 1 1 calc R U
C17 C 0.7462(2) -0.10490(15) 0.35871(13) 0.0226(5) Uani 1 1 d . .
C18 C 0.7876(2) -0.07700(16) 0.42062(13) 0.0244(5) Uani 1 1 d . .
H18 H 0.759850 -0.099903 0.461875 0.029 Uiso 1 1 calc R U
C19 C 0.8689(2) -0.01607(15) 0.42238(12) 0.0219(5) Uani 1 1 d . .
H19 H 0.894950 0.002728 0.465415 0.026 Uiso 1 1 calc R U
C20 C 0.8738(2) -0.01004(16) 0.30605(13) 0.0274(6) Uani 1 1 d . .
H20 H 0.903877 0.012796 0.265367 0.033 Uiso 1 1 calc R U
C21 C 0.7921(2) -0.07021(17) 0.30107(13) 0.0290(6) Uani 1 1 d . .
H21 H 0.767176 -0.087949 0.257483 0.035 Uiso 1 1 calc R U

loop_
_atom_site_aniso_label
_atom_site_aniso_U_11
_atom_site_aniso_U_22
_atom_site_aniso_U_33
_atom_site_aniso_U_23
_atom_site_aniso_U_13
_atom_site_aniso_U_12
Zn1 0.01905(16) 0.01662(16) 0.01595(16) 0.00039(10) -0.00017(10) 0.00127(11)
O1 0.0315(10) 0.0224(9) 0.0211(9) -0.0051(7) -0.0019(7) 0.0000(8)
O2 0.0372(10) 0.0204(9) 0.0229(9) -0.0013(7) 0.0057(8) 0.0036(8)
O3 0.0385(11) 0.0237(9) 0.0213(9) -0.0018(7) 0.0003(8) -0.0009(8)
O4 0.0552(14) 0.0396(12) 0.0391(12) -0.0116(10) 0.0081(10) -0.0153(11)
N1 0.0199(10) 0.0171(10) 0.0222(10) 0.0004(8) -0.0005(8) -0.0008(8)
N2 0.0171(10) 0.0217(10) 0.0181(10) -0.0011(8) 0.0004(8) 0.0020(8)
C1 0.0297(13) 0.0139(11) 0.0216(12) -0.0002(10) -0.0044(11) 0.0075(10)
C2 0.0263(13) 0.0152(11) 0.0189(12) 0.0008(9) -0.0024(10) 0.0055(10)
C3 0.0198(12) 0.0258(13) 0.0237(13) -0.0017(10) 0.0013(10) 0.0038(10)
C4 0.0218(13) 0.0291(14) 0.0270(13) -0.0046(11) -0.0027(10) -0.0021(11)
C5 0.0265(13) 0.0241(13) 0.0227(13) -0.0020(10) -0.0044(10) 0.0028(11)
C6 0.0288(14) 0.0200(12) 0.0226(12) 0.0028(10) 0.0058(11) 0.0008(11)
C7 0.0280(13) 0.0155(11) 0.0247(13) -0.0008(10) -0.0017(10) -0.0021(10)
C8 0.0284(14) 0.0342(15) 0.0291(14) -0.0043(12) 0.0023(12) -0.0013(12)
C9 0.0218(13) 0.0168(12) 0.0350(14) 0.0003(10) 0.0002(11) -0.0020(10)
C10 0.0172(12) 0.0222(12) 0.0362(14) 0.0014(11) 0.0012(11) -0.0054(10)
C11 0.0186(12) 0.0233(12) 0.0211(12) 0.0026(10) -0.0005(9) -0.0011(10)
C12 0.0231(13) 0.0140(12) 0.0428(16) 0.0037(11) -0.0027(11) -0.0003(10)
C13 0.0174(12) 0.0206(13) 0.0383(15) 0.0014(11) -0.0018(11) -0.0028(10)
C14 0.0165(12) 0.0209(12) 0.0318(14) 0.0053(11) -0.0042(10) -0.0010(10)
C15 0.0178(12) 0.0215(13) 0.0353(14) 0.0008(11) -0.0043(11) -0.0020(10)
C16 0.0187(12) 0.0188(12) 0.0428(16) -0.0023(11) -0.0016(11) 0.0004(10)
C17 0.0163(12) 0.0183(12) 0.0331(14) -0.0016(10) -0.0022(10) 0.0055(10)
C18 0.0192(12) 0.0267(13) 0.0272(13) 0.0070(11) -0.0012(10) 0.0017(11)
C19 0.0177(12) 0.0268(13) 0.0212(12) 0.0024(10) -0.0019(10) 0.0021(10)
C20 0.0269(14) 0.0346(14) 0.0208(12) -0.0019(11) 0.0019(11) -0.0045(12)
C21 0.0263(14) 0.0344(15) 0.0262(13) -0.0081(11) -0.0015(11) -0.0052(12)

loop_
_atom_type_symbol
_atom_type_description
_atom_type_scat_dispersion_real
_atom_type_scat_dispersion_imag
_atom_type_scat_source
C C 0.0033 0.0016 'International Tables Vol C Tables 4.2.6.8 and 6.1.1.4'
H H 0.0000 0.0000 'International Tables Vol C Tables 4.2.6.8 and 6.1.1.4'
N N 0.0061 0.0033 'International Tables Vol C Tables 4.2.6.8 and 6.1.1.4'
O O 0.0106 0.0060 'International Tables Vol C Tables 4.2.6.8 and 6.1.1.4'
Zn Zn 0.2839 1.4301 'International Tables Vol C Tables 4.2.6.8 and 6.1.1.4'

loop_
_geom_angle_atom_site_label_1
_geom_angle_atom_site_label_2
_geom_angle_atom_site_label_3
_geom_angle
_geom_angle_site_symmetry_1
_geom_angle_site_symmetry_3
O3 Zn1 O1 119.62(7) 8_565 .
O3 Zn1 N1 120.79(8) 8_565 .
O1 Zn1 N1 106.10(8) . .
O3 Zn1 N2 105.59(8) 8_565 1_455
O1 Zn1 N2 97.30(7) . 1_455
N1 Zn1 N2 103.53(8) . 1_455
C1 O1 Zn1 102.98(15) . .
C8 O3 Zn1 108.35(17) . 8_566
C13 N1 C9 117.2(2) . .
C13 N1 Zn1 121.75(17) . .
C9 N1 Zn1 120.89(16) . .
C19 N2 C20 117.0(2) . .
C19 N2 Zn1 120.92(16) . 1_655
C20 N2 Zn1 122.02(17) . 1_655
O2 C1 O1 123.1(2) . .
O2 C1 C2 119.8(2) . .
O1 C1 C2 117.1(2) . .
C7 C2 C3 119.4(2) . .
C7 C2 C1 121.1(2) . .
C3 C2 C1 119.4(2) . .
C4 C3 C2 120.1(2) . .
C4 C3 H3 119.9 . .
C2 C3 H3 119.9 . .
C5 C4 C3 120.2(2) . .
C5 C4 H4 119.9 . .
C3 C4 H4 119.9 . .
C4 C5 C6 120.0(2) . .
C4 C5 C8 118.8(2) . .
C6 C5 C8 120.9(2) . .
C5 C6 C7 119.8(2) . .
C5 C6 H6 120.1 . .
C7 C6 H6 120.1 . .
C2 C7 C6 120.5(2) . .
C2 C7 H7 119.8 . .
C6 C7 H7 119.8 . .
O4 C8 O3 123.9(3) . .
O4 C8 C5 119.0(2) . .
O3 C8 C5 116.9(2) . .
N1 C9 C10 122.8(2) . .
N1 C9 H9 118.6 . .
C10 C9 H9 118.6 . .
C11 C10 C9 120.3(2) . .
C11 C10 H10 119.9 . .
C9 C10 H10 119.9 . .
C10 C11 C12 117.2(2) . .
C10 C11 C14 120.9(2) . .
C12 C11 C14 121.9(2) . .
C13 C12 C11 119.3(2) . .
C13 C12 H12 120.4 . .
C11 C12 H12 120.4 . .
N1 C13 C12 123.3(2) . .
N1 C13 H13 118.4 . .
C12 C13 H13 118.4 . .
C11 C14 C15 112.6(2) . .
C11 C14 H14A 109.1 . .
C15 C14 H14A 109.1 . .
C11 C14 H14B 109.1 . .
C15 C14 H14B 109.1 . .
H14A C14 H14B 107.8 . .
C14 C15 C16 112.1(2) . .
C14 C15 H15A 109.2 . .
C16 C15 H15A 109.2 . .
C14 C15 H15B 109.2 . .
C16 C15 H15B 109.2 . .
H15A C15 H15B 107.9 . .
C17 C16 C15 111.3(2) . .
C17 C16 H16A 109.4 . .
C15 C16 H16A 109.4 . .
C17 C16 H16B 109.4 . .
C15 C16 H16B 109.4 . .
H16A C16 H16B 108.0 . .
C21 C17 C18 116.7(2) . .
C21 C17 C16 121.2(2) . .
C18 C17 C16 122.0(2) . .
C19 C18 C17 120.1(2) . .
C19 C18 H18 120.0 . .
C17 C18 H18 120.0 . .
N2 C19 C18 122.9(2) . .
N2 C19 H19 118.6 . .
C18 C19 H19 118.6 . .
N2 C20 C21 122.7(2) . .
N2 C20 H20 118.6 . .
C21 C20 H20 118.6 . .
C20 C21 C17 120.5(2) . .
C20 C21 H21 119.7 . .
C17 C21 H21 119.7 . .

loop_
_geom_bond_atom_site_label_1
_geom_bond_atom_site_label_2
_geom_bond_distance
_geom_bond_site_symmetry_2
Zn1 O3 1.9507(18) 8_565
Zn1 O1 1.9985(17) .
Zn1 N1 2.057(2) .
Zn1 N2 2.067(2) 1_455
O1 C1 1.286(3) .
O2 C1 1.231(3) .
O3 C8 1.262(3) .
O4 C8 1.251(3) .
N1 C13 1.336(3) .
N1 C9 1.337(3) .
N2 C19 1.339(3) .
N2 C20 1.344(3) .
C1 C2 1.504(3) .
C2 C7 1.385(4) .
C2 C3 1.394(4) .
C3 C4 1.385(4) .
C3 H3 0.9500 .
C4 C5 1.385(4) .
C4 H4 0.9500 .
C5 C6 1.387(4) .
C5 C8 1.508(4) .
C6 C7 1.390(4) .
C6 H6 0.9500 .
C7 H7 0.9500 .
C9 C10 1.379(4) .
C9 H9 0.9500 .
C10 C11 1.374(4) .
C10 H10 0.9500 .
C11 C12 1.389(3) .
C11 C14 1.505(3) .
C12 C13 1.384(4) .
C12 H12 0.9500 .
C13 H13 0.9500 .
C14 C15 1.530(4) .
C14 H14A 0.9900 .
C14 H14B 0.9900 .
C15 C16 1.536(3) .
C15 H15A 0.9900 .
C15 H15B 0.9900 .
C16 C17 1.509(3) .
C16 H16A 0.9900 .
C16 H16B 0.9900 .
C17 C21 1.376(4) .
C17 C18 1.386(4) .
C18 C19 1.379(4) .
C18 H18 0.9500 .
C19 H19 0.9500 .
C20 C21 1.376(4) .
C20 H20 0.9500 .
C21 H21 0.9500 .
